data_4064547
loop_
_publ_author_name
'Frazier, Kevin A.'
'Froese, Robert D.'
'He, Yiyong'
'Klosin, Jerzy'
'Theriault, Curt N.'
'Vosejpka, Paul C.'
'Zhou, Zhe'
'Abboud, Khalil A.'

_publ_section_title
;
 Pyridylamido Hafnium and Zirconium Complexes: Synthesis, Dynamic
 Behavior, and Ethylene/1-Octene and Propylene Polymerization Reactions
;
_journal_issue 12
_journal_name_full Organometallics
_journal_page_first 3318
_journal_paper_doi 10.1021/om200167h
_journal_volume 30
_journal_year 2011
_chemical_formula_sum 'C37 H40 N2'
_chemical_formula_weight 512.71
_chemical_name_systematic
; 
 ? 
;
_space_group_IT_number 14
_symmetry_cell_setting monoclinic
_symmetry_space_group_name_Hall '-P 2ybc'
_symmetry_space_group_name_H-M 'P 1 21/c 1'
_atom_sites_solution_hydrogens geom
_atom_sites_solution_primary direct
_atom_sites_solution_secondary difmap
_audit_creation_method SHELXL-97
_cell_angle_alpha 90.00
_cell_angle_beta 102.434(4)
_cell_angle_gamma 90.00
_cell_formula_units_Z 4
_cell_length_a 14.618(2)
_cell_length_b 19.485(3)
_cell_length_c 10.6264(14)
_cell_measurement_reflns_used 5735
_cell_measurement_temperature 200(2)
_cell_measurement_theta_max 24.99
_cell_measurement_theta_min 2.22
_cell_volume 2955.7(7)
_computing_cell_refinement 'Bruker SAINT'
_computing_data_collection 'Bruker APEX2'
_computing_data_reduction 'Bruker SAINT'
_computing_molecular_graphics 'Bruker SHELXTL'
_computing_publication_material 'Bruker SHELXTL'
_computing_structure_refinement 'SHELXL-97 (Sheldrick, 2008)'
_computing_structure_solution 'SHELXS-97 (Sheldrick, 2008)'
_diffrn_ambient_temperature 200(2)
_diffrn_measured_fraction_theta_full 0.993
_diffrn_measured_fraction_theta_max 0.993
_diffrn_measurement_device_type 'Bruker APEX-II CCD'
_diffrn_measurement_method '\f and \w scans'
_diffrn_radiation_monochromator graphite
_diffrn_radiation_source 'fine-focus sealed tube'
_diffrn_radiation_type MoK\a
_diffrn_radiation_wavelength 0.71073
_diffrn_reflns_av_R_equivalents 0.0464
_diffrn_reflns_av_sigmaI/netI 0.0423
_diffrn_reflns_limit_h_max 17
_diffrn_reflns_limit_h_min -17
_diffrn_reflns_limit_k_max 23
_diffrn_reflns_limit_k_min -22
_diffrn_reflns_limit_l_max 12
_diffrn_reflns_limit_l_min -12
_diffrn_reflns_number 18216
_diffrn_reflns_theta_full 25.09
_diffrn_reflns_theta_max 25.09
_diffrn_reflns_theta_min 1.43
_exptl_absorpt_coefficient_mu 0.066
_exptl_absorpt_correction_T_max 0.9804
_exptl_absorpt_correction_T_min 0.9676
_exptl_absorpt_correction_type none
_exptl_crystal_colour colorless
_exptl_crystal_density_diffrn 1.152
_exptl_crystal_density_meas 0
_exptl_crystal_density_method 'not measured'
_exptl_crystal_description plate
_exptl_crystal_F_000 1104
_exptl_crystal_size_max 0.50
_exptl_crystal_size_mid 0.40
_exptl_crystal_size_min 0.30
_refine_diff_density_max 0.163
_refine_diff_density_min -0.192
_refine_diff_density_rms 0.048
_refine_ls_extinction_method none
_refine_ls_goodness_of_fit_ref 1.087
_refine_ls_hydrogen_treatment mixed
_refine_ls_matrix_type full
_refine_ls_number_parameters 362
_refine_ls_number_reflns 5224
_refine_ls_number_restraints 0
_refine_ls_restrained_S_all 1.087
_refine_ls_R_factor_all 0.0620
_refine_ls_R_factor_gt 0.0416
_refine_ls_shift/su_max 0.000
_refine_ls_shift/su_mean 0.000
_refine_ls_structure_factor_coef Fsqd
_refine_ls_weighting_details 'calc w=1/[\s^2^(Fo^2^)+(0.0597P)^2^+0.3314P] where P=(Fo^2^+2Fc^2^)/3'
_refine_ls_weighting_scheme calc
_refine_ls_wR_factor_gt 0.1023
_refine_ls_wR_factor_ref 0.1248
_reflns_number_gt 3967
_reflns_number_total 5224
_reflns_threshold_expression >2sigma(I)
_cod_data_source_file om200167h_si_002.cif
_cod_data_source_block 2
_cod_depositor_comments
;
The following automatic conversions were performed:

'_symmetry_cell_setting' value 'Monoclinic' changed to 'monoclinic'
according to /home/saulius/struct/CIF-dictionaries/cif_core.dic
dictionary named 'cif_core.dic' version 2.4.1 from 2010-06-29.

Automatic conversion script
Id: cif_fix_values 1715 2011-07-08 13:25:40Z adriana 
;
_cod_original_cell_volume 2955.8(7)
_cod_original_sg_symbol_H-M P2(1)/c
_cod_database_code 4064547

loop_
_symmetry_equiv_pos_as_xyz
'x, y, z'
'-x, y+1/2, -z+1/2'
'-x, -y, -z'
'x, -y-1/2, z-1/2'

loop_
_atom_site_label
_atom_site_type_symbol
_atom_site_fract_x
_atom_site_fract_y
_atom_site_fract_z
_atom_site_U_iso_or_equiv
_atom_site_adp_type
_atom_site_occupancy
_atom_site_symmetry_multiplicity
_atom_site_calc_flag
_atom_site_refinement_flags
N1 N 0.20795(9) 0.09815(7) 0.90509(12) 0.0296(3) Uani 1 1 d .
N2 N 0.44000(9) 0.17423(6) 0.91586(11) 0.0256(3) Uani 1 1 d .
H1 H 0.2249(13) 0.0591(10) 0.9568(18) 0.045(5) Uiso 1 1 d .
C1 C 0.50993(11) 0.20479(8) 1.00029(13) 0.0265(3) Uani 1 1 d .
C2 C 0.50103(12) 0.22149(8) 1.12505(14) 0.0330(4) Uani 1 1 d .
H2 H 0.5510 0.2433 1.1834 0.040 Uiso 1 1 calc R
C3 C 0.41904(12) 0.20590(9) 1.16204(15) 0.0363(4) Uani 1 1 d .
H3 H 0.4112 0.2179 1.2458 0.044 Uiso 1 1 calc R
C4 C 0.34757(11) 0.17254(8) 1.07662(14) 0.0319(4) Uani 1 1 d .
H4 H 0.2909 0.1604 1.1011 0.038 Uiso 1 1 calc R
C5 C 0.36138(10) 0.15749(8) 0.95447(13) 0.0254(3) Uani 1 1 d .
C6 C 0.59875(11) 0.21993(8) 0.95819(14) 0.0303(4) Uani 1 1 d .
C7 C 0.64245(12) 0.28168(9) 0.99331(16) 0.0383(4) Uani 1 1 d .
H7 H 0.6143 0.3134 1.0413 0.046 Uiso 1 1 calc R
C8 C 0.72753(14) 0.29917(11) 0.96030(19) 0.0496(5) Uani 1 1 d .
H8 H 0.7553 0.3426 0.9841 0.060 Uiso 1 1 calc R
C9 C 0.76983(13) 0.25400(11) 0.89453(19) 0.0489(5) Uani 1 1 d .
H9 H 0.8275 0.2661 0.8729 0.059 Uiso 1 1 calc R
C10 C 0.77549(14) 0.14110(11) 0.79176(18) 0.0502(5) Uani 1 1 d .
H10 H 0.8340 0.1528 0.7724 0.060 Uiso 1 1 calc R
C11 C 0.73721(15) 0.07871(11) 0.75614(19) 0.0551(5) Uani 1 1 d .
H11 H 0.7692 0.0469 0.7132 0.066 Uiso 1 1 calc R
C12 C 0.64994(14) 0.06134(11) 0.78306(18) 0.0511(5) Uani 1 1 d .
H12 H 0.6230 0.0178 0.7572 0.061 Uiso 1 1 calc R
C13 C 0.60336(12) 0.10608(9) 0.84579(15) 0.0381(4) Uani 1 1 d .
H13 H 0.5443 0.0934 0.8622 0.046 Uiso 1 1 calc R
C14 C 0.72964(12) 0.18905(10) 0.85736(16) 0.0390(4) Uani 1 1 d .
C15 C 0.64184(11) 0.17121(9) 0.88679(14) 0.0316(4) Uani 1 1 d .
C16 C 0.28912(10) 0.12001(8) 0.85224(13) 0.0263(3) Uani 1 1 d .
H16 H 0.2654 0.1535 0.7814 0.032 Uiso 1 1 calc R
C17 C 0.33636(10) 0.06135(8) 0.79442(14) 0.0274(4) Uani 1 1 d .
C18 C 0.34082(11) 0.05710(8) 0.66369(14) 0.0313(4) Uani 1 1 d .
C19 C 0.38415(13) -0.00047(9) 0.62381(16) 0.0415(4) Uani 1 1 d .
H19 H 0.3861 -0.0046 0.5353 0.050 Uiso 1 1 calc R
C20 C 0.42412(13) -0.05132(10) 0.70770(18) 0.0460(5) Uani 1 1 d .
H20 H 0.4528 -0.0898 0.6773 0.055 Uiso 1 1 calc R
C21 C 0.42202(13) -0.04570(9) 0.83689(17) 0.0438(5) Uani 1 1 d .
H21 H 0.4504 -0.0799 0.8964 0.053 Uiso 1 1 calc R
C22 C 0.37841(12) 0.00998(9) 0.87822(15) 0.0374(4) Uani 1 1 d .
H22 H 0.3770 0.0134 0.9669 0.045 Uiso 1 1 calc R
C23 C 0.29974(13) 0.11124(9) 0.56477(15) 0.0405(4) Uani 1 1 d .
H23 H 0.2919 0.1542 0.6129 0.049 Uiso 1 1 calc R
C24 C 0.36320(17) 0.12836(11) 0.47178(19) 0.0595(6) Uani 1 1 d .
H24A H 0.4271 0.1368 0.5208 0.089 Uiso 1 1 calc R
H24B H 0.3396 0.1695 0.4222 0.089 Uiso 1 1 calc R
H24C H 0.3635 0.0898 0.4127 0.089 Uiso 1 1 calc R
C25 C 0.20281(14) 0.08971(12) 0.49035(19) 0.0600(6) Uani 1 1 d .
H25A H 0.2080 0.0475 0.4421 0.090 Uiso 1 1 calc R
H25B H 0.1761 0.1263 0.4302 0.090 Uiso 1 1 calc R
H25C H 0.1620 0.0815 0.5509 0.090 Uiso 1 1 calc R
C26 C 0.12302(11) 0.08651(8) 0.81154(14) 0.0280(4) Uani 1 1 d .
C27 C 0.07519(11) 0.14457(8) 0.75011(14) 0.0296(4) Uani 1 1 d .
C28 C -0.00394(11) 0.13399(9) 0.65158(15) 0.0350(4) Uani 1 1 d .
H28 H -0.0351 0.1724 0.6067 0.042 Uiso 1 1 calc R
C29 C -0.03776(12) 0.06898(10) 0.61817(16) 0.0396(4) Uani 1 1 d .
H29 H -0.0907 0.0626 0.5496 0.048 Uiso 1 1 calc R
C30 C 0.00594(12) 0.01325(9) 0.68525(16) 0.0396(4) Uani 1 1 d .
H30 H -0.0196 -0.0312 0.6646 0.048 Uiso 1 1 calc R
C31 C 0.08645(11) 0.01994(9) 0.78257(15) 0.0339(4) Uani 1 1 d .
C32 C 0.12948(13) -0.04466(9) 0.85186(17) 0.0427(4) Uani 1 1 d .
H32 H 0.1836 -0.0302 0.9215 0.051 Uiso 1 1 calc R
C33 C 0.16730(15) -0.09255(10) 0.7610(2) 0.0565(5) Uani 1 1 d .
H33A H 0.1154 -0.1088 0.6932 0.085 Uiso 1 1 calc R
H33B H 0.1984 -0.1319 0.8097 0.085 Uiso 1 1 calc R
H33C H 0.2123 -0.0677 0.7218 0.085 Uiso 1 1 calc R
C34 C 0.05978(17) -0.08269(11) 0.9159(2) 0.0627(6) Uani 1 1 d .
H34A H 0.0422 -0.0532 0.9815 0.094 Uiso 1 1 calc R
H34B H 0.0888 -0.1248 0.9564 0.094 Uiso 1 1 calc R
H34C H 0.0037 -0.0944 0.8506 0.094 Uiso 1 1 calc R
C35 C 0.10294(11) 0.21756(8) 0.79352(15) 0.0319(4) Uani 1 1 d .
H35 H 0.1561 0.2150 0.8703 0.038 Uiso 1 1 calc R
C36 C 0.13486(14) 0.26060(9) 0.69020(17) 0.0440(4) Uani 1 1 d .
H36A H 0.1875 0.2377 0.6641 0.066 Uiso 1 1 calc R
H36B H 0.1546 0.3061 0.7252 0.066 Uiso 1 1 calc R
H36C H 0.0829 0.2655 0.6153 0.066 Uiso 1 1 calc R
C37 C 0.02080(12) 0.25315(9) 0.83476(17) 0.0415(4) Uani 1 1 d .
H37A H -0.0300 0.2604 0.7591 0.062 Uiso 1 1 calc R
H37B H 0.0415 0.2975 0.8742 0.062 Uiso 1 1 calc R
H37C H -0.0017 0.2243 0.8974 0.062 Uiso 1 1 calc R

loop_
_atom_site_aniso_label
_atom_site_aniso_U_11
_atom_site_aniso_U_22
_atom_site_aniso_U_33
_atom_site_aniso_U_23
_atom_site_aniso_U_13
_atom_site_aniso_U_12
N1 0.0247(7) 0.0356(8) 0.0280(7) 0.0011(6) 0.0045(5) -0.0028(6)
N2 0.0256(7) 0.0266(7) 0.0242(6) 0.0004(5) 0.0042(5) 0.0007(6)
C1 0.0276(8) 0.0249(8) 0.0265(7) 0.0023(6) 0.0044(6) 0.0010(7)
C2 0.0350(9) 0.0338(10) 0.0290(8) -0.0060(7) 0.0045(7) -0.0059(8)
C3 0.0435(10) 0.0393(10) 0.0277(8) -0.0088(7) 0.0116(7) -0.0042(8)
C4 0.0318(9) 0.0345(10) 0.0323(8) -0.0045(7) 0.0137(7) -0.0023(7)
C5 0.0258(8) 0.0231(8) 0.0272(7) 0.0013(6) 0.0055(6) 0.0024(7)
C6 0.0270(8) 0.0357(10) 0.0265(8) 0.0044(7) 0.0022(6) -0.0008(7)
C7 0.0349(9) 0.0362(10) 0.0440(9) -0.0003(8) 0.0087(7) -0.0055(8)
C8 0.0398(10) 0.0456(12) 0.0644(12) 0.0001(9) 0.0135(9) -0.0141(9)
C9 0.0323(10) 0.0583(13) 0.0590(11) 0.0068(10) 0.0161(9) -0.0085(9)
C10 0.0361(10) 0.0695(15) 0.0502(11) 0.0005(10) 0.0207(9) 0.0037(10)
C11 0.0506(12) 0.0645(14) 0.0567(12) -0.0117(10) 0.0258(10) 0.0075(11)
C12 0.0492(12) 0.0530(13) 0.0554(11) -0.0126(9) 0.0210(9) -0.0007(10)
C13 0.0349(9) 0.0440(11) 0.0379(9) -0.0041(8) 0.0135(7) -0.0014(8)
C14 0.0313(9) 0.0507(12) 0.0358(9) 0.0069(8) 0.0091(7) -0.0001(8)
C15 0.0290(8) 0.0400(10) 0.0258(8) 0.0060(7) 0.0062(6) 0.0008(8)
C16 0.0253(8) 0.0285(9) 0.0253(7) 0.0004(6) 0.0055(6) -0.0009(7)
C17 0.0239(8) 0.0270(9) 0.0300(8) -0.0035(6) 0.0030(6) -0.0028(7)
C18 0.0320(8) 0.0299(9) 0.0317(8) -0.0051(7) 0.0062(6) -0.0030(7)
C19 0.0487(11) 0.0399(11) 0.0362(9) -0.0104(8) 0.0101(8) 0.0034(9)
C20 0.0450(11) 0.0377(11) 0.0540(11) -0.0126(8) 0.0080(9) 0.0103(9)
C21 0.0472(11) 0.0344(10) 0.0459(10) -0.0004(8) 0.0012(8) 0.0113(9)
C22 0.0401(9) 0.0381(10) 0.0312(8) -0.0017(7) 0.0017(7) 0.0068(8)
C23 0.0578(12) 0.0360(10) 0.0303(8) -0.0011(7) 0.0153(8) 0.0058(9)
C24 0.0796(16) 0.0558(14) 0.0495(11) 0.0021(9) 0.0282(11) -0.0099(12)
C25 0.0494(12) 0.0856(17) 0.0440(11) 0.0155(11) 0.0078(9) 0.0158(12)
C26 0.0241(8) 0.0337(9) 0.0272(7) -0.0027(6) 0.0077(6) -0.0017(7)
C27 0.0247(8) 0.0351(10) 0.0301(8) -0.0021(7) 0.0083(6) -0.0001(7)
C28 0.0282(9) 0.0415(11) 0.0346(9) 0.0010(7) 0.0047(7) 0.0037(8)
C29 0.0289(9) 0.0494(12) 0.0376(9) -0.0060(8) 0.0008(7) -0.0039(8)
C30 0.0334(9) 0.0386(10) 0.0454(10) -0.0079(8) 0.0051(8) -0.0080(8)
C31 0.0320(9) 0.0349(10) 0.0353(8) -0.0031(7) 0.0084(7) -0.0024(8)
C32 0.0438(10) 0.0331(10) 0.0475(10) -0.0020(8) 0.0017(8) -0.0032(8)
C33 0.0578(13) 0.0399(12) 0.0711(13) -0.0057(10) 0.0122(11) 0.0034(10)
C34 0.0713(15) 0.0490(13) 0.0699(14) 0.0150(11) 0.0200(12) -0.0020(11)
C35 0.0281(8) 0.0321(10) 0.0356(8) -0.0025(7) 0.0071(7) 0.0010(7)
C36 0.0481(11) 0.0367(11) 0.0507(10) 0.0011(8) 0.0183(9) -0.0008(9)
C37 0.0372(10) 0.0397(11) 0.0490(10) -0.0064(8) 0.0123(8) 0.0032(8)

loop_
_atom_type_symbol
_atom_type_description
_atom_type_scat_dispersion_real
_atom_type_scat_dispersion_imag
_atom_type_scat_source
C C 0.0033 0.0016 'International Tables Vol C Tables 4.2.6.8 and 6.1.1.4'
H H 0.0000 0.0000 'International Tables Vol C Tables 4.2.6.8 and 6.1.1.4'
N N 0.0061 0.0033 'International Tables Vol C Tables 4.2.6.8 and 6.1.1.4'

loop_
_geom_angle_atom_site_label_1
_geom_angle_atom_site_label_2
_geom_angle_atom_site_label_3
_geom_angle
C26 N1 C16 115.36(11)
C26 N1 H1 110.9(12)
C16 N1 H1 108.9(11)
C5 N2 C1 118.80(12)
N2 C1 C2 121.53(14)
N2 C1 C6 118.24(13)
C2 C1 C6 120.22(13)
C3 C2 C1 119.02(14)
C3 C2 H2 120.5
C1 C2 H2 120.5
C2 C3 C4 119.76(14)
C2 C3 H3 120.1
C4 C3 H3 120.1
C5 C4 C3 118.02(15)
C5 C4 H4 121.0
C3 C4 H4 121.0
N2 C5 C4 122.81(14)
N2 C5 C16 113.92(12)
C4 C5 C16 123.27(14)
C7 C6 C15 119.24(15)
C7 C6 C1 118.37(15)
C15 C6 C1 122.34(14)
C6 C7 C8 121.93(17)
C6 C7 H7 119.0
C8 C7 H7 119.0
C9 C8 C7 119.91(18)
C9 C8 H8 120.0
C7 C8 H8 120.0
C8 C9 C14 121.15(17)
C8 C9 H9 119.4
C14 C9 H9 119.4
C11 C10 C14 121.15(18)
C11 C10 H10 119.4
C14 C10 H10 119.4
C10 C11 C12 119.73(18)
C10 C11 H11 120.1
C12 C11 H11 120.1
C13 C12 C11 120.99(19)
C13 C12 H12 119.5
C11 C12 H12 119.5
C12 C13 C15 120.99(17)
C12 C13 H13 119.5
C15 C13 H13 119.5
C9 C14 C10 120.99(17)
C9 C14 C15 119.69(17)
C10 C14 C15 119.32(17)
C13 C15 C14 117.80(15)
C13 C15 C6 124.15(15)
C14 C15 C6 118.04(15)
N1 C16 C5 110.83(11)
N1 C16 C17 113.89(12)
C5 C16 C17 109.85(12)
N1 C16 H16 107.3
C5 C16 H16 107.3
C17 C16 H16 107.3
C22 C17 C18 118.78(14)
C22 C17 C16 117.09(13)
C18 C17 C16 124.12(13)
C19 C18 C17 117.82(15)
C19 C18 C23 119.01(14)
C17 C18 C23 123.16(14)
C20 C19 C18 122.56(16)
C20 C19 H19 118.7
C18 C19 H19 118.7
C19 C20 C21 119.25(16)
C19 C20 H20 120.4
C21 C20 H20 120.4
C22 C21 C20 119.28(16)
C22 C21 H21 120.4
C20 C21 H21 120.4
C21 C22 C17 122.24(15)
C21 C22 H22 118.9
C17 C22 H22 118.9
C18 C23 C25 110.64(15)
C18 C23 C24 113.20(16)
C25 C23 C24 110.47(15)
C18 C23 H23 107.4
C25 C23 H23 107.4
C24 C23 H23 107.4
C23 C24 H24A 109.5
C23 C24 H24B 109.5
H24A C24 H24B 109.5
C23 C24 H24C 109.5
H24A C24 H24C 109.5
H24B C24 H24C 109.5
C23 C25 H25A 109.5
C23 C25 H25B 109.5
H25A C25 H25B 109.5
C23 C25 H25C 109.5
H25A C25 H25C 109.5
H25B C25 H25C 109.5
C31 C26 C27 120.55(14)
C31 C26 N1 121.88(14)
C27 C26 N1 117.56(14)
C28 C27 C26 118.36(15)
C28 C27 C35 119.20(14)
C26 C27 C35 122.31(13)
C29 C28 C27 121.43(16)
C29 C28 H28 119.3
C27 C28 H28 119.3
C30 C29 C28 119.36(15)
C30 C29 H29 120.3
C28 C29 H29 120.3
C29 C30 C31 122.19(16)
C29 C30 H30 118.9
C31 C30 H30 118.9
C30 C31 C26 117.83(15)
C30 C31 C32 118.38(15)
C26 C31 C32 123.78(14)
C31 C32 C33 111.51(15)
C31 C32 C34 111.66(16)
C33 C32 C34 110.51(16)
C31 C32 H32 107.7
C33 C32 H32 107.7
C34 C32 H32 107.7
C32 C33 H33A 109.5
C32 C33 H33B 109.5
H33A C33 H33B 109.5
C32 C33 H33C 109.5
H33A C33 H33C 109.5
H33B C33 H33C 109.5
C32 C34 H34A 109.5
C32 C34 H34B 109.5
H34A C34 H34B 109.5
C32 C34 H34C 109.5
H34A C34 H34C 109.5
H34B C34 H34C 109.5
C27 C35 C37 109.62(13)
C27 C35 C36 113.36(13)
C37 C35 C36 109.63(14)
C27 C35 H35 108.0
C37 C35 H35 108.0
C36 C35 H35 108.0
C35 C36 H36A 109.5
C35 C36 H36B 109.5
H36A C36 H36B 109.5
C35 C36 H36C 109.5
H36A C36 H36C 109.5
H36B C36 H36C 109.5
C35 C37 H37A 109.5
C35 C37 H37B 109.5
H37A C37 H37B 109.5
C35 C37 H37C 109.5
H37A C37 H37C 109.5
H37B C37 H37C 109.5

loop_
_geom_bond_atom_site_label_1
_geom_bond_atom_site_label_2
_geom_bond_distance
N1 C26 1.4316(19)
N1 C16 1.4805(19)
N1 H1 0.940(19)
N2 C5 1.3411(19)
N2 C1 1.3452(19)
C1 C2 1.398(2)
C1 C6 1.491(2)
C2 C3 1.373(2)
C2 H2 0.9500
C3 C4 1.389(2)
C3 H3 0.9500
C4 C5 1.387(2)
C4 H4 0.9500
C5 C16 1.528(2)
C6 C7 1.376(2)
C6 C15 1.442(2)
C7 C8 1.405(3)
C7 H7 0.9500
C8 C9 1.353(3)
C8 H8 0.9500
C9 C14 1.415(3)
C9 H9 0.9500
C10 C11 1.358(3)
C10 C14 1.417(3)
C10 H10 0.9500
C11 C12 1.408(3)
C11 H11 0.9500
C12 C13 1.365(2)
C12 H12 0.9500
C13 C15 1.418(2)
C13 H13 0.9500
C14 C15 1.428(2)
C16 C17 1.531(2)
C16 H16 1.0000
C17 C22 1.392(2)
C17 C18 1.407(2)
C18 C19 1.398(2)
C18 C23 1.519(2)
C19 C20 1.376(3)
C19 H19 0.9500
C20 C21 1.384(3)
C20 H20 0.9500
C21 C22 1.377(2)
C21 H21 0.9500
C22 H22 0.9500
C23 C25 1.525(3)
C23 C24 1.531(3)
C23 H23 1.0000
C24 H24A 0.9800
C24 H24B 0.9800
C24 H24C 0.9800
C25 H25A 0.9800
C25 H25B 0.9800
C25 H25C 0.9800
C26 C31 1.411(2)
C26 C27 1.414(2)
C27 C28 1.398(2)
C27 C35 1.523(2)
C28 C29 1.378(2)
C28 H28 0.9500
C29 C30 1.378(2)
C29 H29 0.9500
C30 C31 1.396(2)
C30 H30 0.9500
C31 C32 1.524(2)
C32 C33 1.529(3)
C32 C34 1.532(3)
C32 H32 1.0000
C33 H33A 0.9800
C33 H33B 0.9800
C33 H33C 0.9800
C34 H34A 0.9800
C34 H34B 0.9800
C34 H34C 0.9800
C35 C37 1.530(2)
C35 C36 1.532(2)
C35 H35 1.0000
C36 H36A 0.9800
C36 H36B 0.9800
C36 H36C 0.9800
C37 H37A 0.9800
C37 H37B 0.9800
C37 H37C 0.9800
